data_1519287
loop_
_publ_author_name
'Ward, Robert S.'
'Light, Mark E.'
'Hursthouse, Michael B'

_publ_section_title
;
 C24H29O8
;
_journal_name_full 'Crystal Structure Report Archive'
_journal_page_first 732
_journal_year 2000
_chemical_absolute_configuration unk
_chemical_formula_sum 'C24 H29 O8'
_chemical_formula_weight 445.47
_space_group_IT_number 4
_symmetry_cell_setting monoclinic
_symmetry_space_group_name_Hall 'P 2yb'
_symmetry_space_group_name_H-M 'P 1 21 1'
_atom_sites_solution_hydrogens geom
_atom_sites_solution_primary direct
_atom_sites_solution_secondary difmap
_cell_angle_alpha 90.00
_cell_angle_beta 90.027(4)
_cell_angle_gamma 90.00
_cell_formula_units_Z 2
_cell_length_a 7.7830(7)
_cell_length_b 7.4943(8)
_cell_length_c 18.919(2)
_cell_measurement_reflns_used 27261
_cell_measurement_temperature 150(2)
_cell_measurement_theta_max 28.28
_cell_measurement_theta_min 2.91
_cell_volume 1103.51(19)
_computing_cell_refinement 'DENZO and COLLECT'
_computing_data_collection
;
'DENZO (Otwinowski and Minor, 1997) & COLLECT (Hooft, 1998) '
;
_computing_data_reduction 'DENZO and COLLECT'
_computing_publication_material SHELXL-97
_computing_structure_refinement 'SHELXL-97 (Sheldrick, 2008)'
_computing_structure_solution 'SHELXS-97 (Sheldrick, 2008)'
_diffrn_ambient_temperature 150(2)
_diffrn_measured_fraction_theta_full 0.904
_diffrn_measured_fraction_theta_max 0.904
_diffrn_measurement_device_type 'Enraf Nonius KappaCCD area detector'
_diffrn_measurement_method '\w and \f scans to fill Ewald sphere'
_diffrn_radiation_monochromator graphite
_diffrn_radiation_source 'Enraf Nonius FR591 rotating anode'
_diffrn_radiation_type MoK\a
_diffrn_radiation_wavelength 0.71073
_diffrn_reflns_av_R_equivalents 0.0696
_diffrn_reflns_av_sigmaI/netI 0.0842
_diffrn_reflns_limit_h_max 8
_diffrn_reflns_limit_h_min -8
_diffrn_reflns_limit_k_max 8
_diffrn_reflns_limit_k_min -8
_diffrn_reflns_limit_l_max 22
_diffrn_reflns_limit_l_min -19
_diffrn_reflns_number 7928
_diffrn_reflns_theta_full 25.02
_diffrn_reflns_theta_max 25.02
_diffrn_reflns_theta_min 2.92
_exptl_absorpt_coefficient_mu 0.100
_exptl_absorpt_correction_T_max 0.9851
_exptl_absorpt_correction_T_min 0.9609
_exptl_absorpt_correction_type empirical
_exptl_absorpt_process_details 'SORTAV (R.H. Blessing, 1995, 1997)'
_exptl_crystal_colour colourless
_exptl_crystal_density_diffrn 1.341
_exptl_crystal_density_method 'not measured'
_exptl_crystal_description block
_exptl_crystal_F_000 474
_exptl_crystal_size_max 0.40
_exptl_crystal_size_mid 0.20
_exptl_crystal_size_min 0.15
_refine_diff_density_max 0.237
_refine_diff_density_min -0.221
_refine_diff_density_rms 0.046
_refine_ls_extinction_coef 0
_refine_ls_extinction_method none
_refine_ls_goodness_of_fit_ref 0.998
_refine_ls_hydrogen_treatment constr
_refine_ls_matrix_type full
_refine_ls_number_parameters 295
_refine_ls_number_reflns 3205
_refine_ls_number_restraints 1
_refine_ls_restrained_S_all 0.997
_refine_ls_R_factor_all 0.0844
_refine_ls_R_factor_gt 0.0535
_refine_ls_shift/su_max 0.003
_refine_ls_shift/su_mean 0.000
_refine_ls_structure_factor_coef Fsqd
_refine_ls_weighting_details 'calc w=1/[\s^2^(Fo^2^)+(0.0701P)^2^+0.0000P] where P=(Fo^2^+2Fc^2^)/3'
_refine_ls_weighting_scheme calc
_refine_ls_wR_factor_gt 0.1174
_refine_ls_wR_factor_ref 0.1293
_reflns_number_gt 2334
_reflns_number_total 3205
_reflns_threshold_expression >2\s(I)
_cod_data_source_file eCrystal-732.cif
_cod_data_source_block s92
_cod_depositor_comments
;
Citation :
Ward, Robert S. and Light, Mark E. and Hursthouse, Michael B. (2000) 
University of Southampton, Crystal Structure Report Archive. 

More at:
http://ecrystals.chem.soton.ac.uk/732/

The following automatic conversions were performed:

'_symmetry_cell_setting' value 'MONOCLINIC' changed to 'monoclinic'
according to the built-in table from CIF Core dictionary named
'cif_core.dic' version 2.4.1 from 2010-06-29.

'_exptl_absorpt_correction_type' value 'EMpirical' changed to
'empirical' according to the built-in table from CIF Core dictionary
named 'cif_core.dic' version 2.4.1 from 2010-06-29.

Automatic conversion script
Id: cif_fix_values 3105 2015-03-04 15:46:00Z robertas 
;
_cod_original_cell_volume 1103.5(2)
_cod_original_sg_symbol_H-M P2(1)
_cod_database_code 1519287

loop_
_symmetry_equiv_pos_as_xyz
'x, y, z'
'-x, y+1/2, -z'

loop_
_atom_site_label
_atom_site_type_symbol
_atom_site_fract_x
_atom_site_fract_y
_atom_site_fract_z
_atom_site_U_iso_or_equiv
_atom_site_adp_type
_atom_site_occupancy
_atom_site_symmetry_multiplicity
_atom_site_calc_flag
_atom_site_refinement_flags
_atom_site_disorder_assembly
_atom_site_disorder_group
O1 O 0.8919(4) 0.2997(3) 0.46668(13) 0.0440(7) Uani 1 1 d . . .
O3 O 0.6917(4) 0.3958(3) 0.04764(13) 0.0435(7) Uani 1 1 d . . .
O2 O 0.5647(4) 0.4211(3) 0.46843(14) 0.0473(8) Uani 1 1 d . . .
O4 O 0.7455(4) 0.6824(3) -0.02634(13) 0.0442(8) Uani 1 1 d . . .
O6 O 1.1584(4) 0.4932(3) 0.24944(13) 0.0413(7) Uani 1 1 d . . .
C11 C 0.7912(5) 0.5254(5) 0.07989(19) 0.0354(10) Uani 1 1 d . . .
C13 C 0.9173(5) 0.8144(5) 0.0683(2) 0.0376(10) Uani 1 1 d . . .
H13 H 0.9404 0.9177 0.0407 0.045 Uiso 1 1 calc R . .
C9 C 0.9535(6) 0.6519(5) 0.17675(19) 0.0346(10) Uani 1 1 d . . .
C10 C 0.8568(5) 0.5119(5) 0.14746(19) 0.0367(10) Uani 1 1 d . . .
H10 H 0.8364 0.4070 0.1744 0.044 Uiso 1 1 calc R . .
C5 C 0.6127(6) 0.5874(5) 0.3592(2) 0.0418(11) Uani 1 1 d . . .
H5 H 0.4984 0.6318 0.3582 0.050 Uiso 1 1 calc R . .
C17 C 1.0277(5) 0.6312(5) 0.25089(19) 0.0350(10) Uani 1 1 d . . .
C12 C 0.8195(6) 0.6780(5) 0.0398(2) 0.0374(10) Uani 1 1 d . . .
O5 O 0.9716(4) 1.0507(3) 0.21771(14) 0.0461(8) Uani 1 1 d . . .
C1 C 0.8963(6) 0.5701(5) 0.30538(19) 0.0364(11) Uani 1 1 d . . .
C18 C 1.1142(5) 0.8073(5) 0.2751(2) 0.0375(10) Uani 1 1 d . . .
H18 H 1.1838 0.7873 0.3188 0.045 Uiso 1 1 calc R . .
C3 C 0.8354(6) 0.4157(5) 0.41471(19) 0.0363(10) Uani 1 1 d . . .
C4 C 0.6665(6) 0.4791(5) 0.41408(19) 0.0381(10) Uani 1 1 d . . .
C6 C 0.7277(6) 0.6308(5) 0.3054(2) 0.0412(11) Uani 1 1 d . . .
H6 H 0.6896 0.7043 0.2676 0.049 Uiso 1 1 calc R . .
C14 C 0.9825(5) 0.8026(4) 0.13662(19) 0.0352(10) Uani 1 1 d . . .
C2 C 0.9468(5) 0.4624(5) 0.36115(18) 0.0343(10) Uani 1 1 d . . .
H2 H 1.0616 0.4194 0.3625 0.041 Uiso 1 1 calc R . .
C21 C 1.2268(6) 0.8878(5) 0.2157(2) 0.0400(10) Uani 1 1 d . . .
C8 C 0.3902(6) 0.4777(6) 0.4690(2) 0.0592(13) Uani 1 1 d . . .
H8A H 0.3854 0.6072 0.4759 0.089 Uiso 1 1 calc R . .
H8B H 0.3291 0.4181 0.5076 0.089 Uiso 1 1 calc R . .
H8C H 0.3361 0.4469 0.4238 0.089 Uiso 1 1 calc R . .
C19 C 0.9888(6) 0.9623(5) 0.28565(19) 0.0453(11) Uani 1 1 d . . .
H19A H 0.8759 0.9172 0.3018 0.054 Uiso 1 1 calc R . .
H19B H 1.0338 1.0464 0.3215 0.054 Uiso 1 1 calc R . .
C20 C 1.0798(5) 0.9559(5) 0.16848(19) 0.0375(10) Uani 1 1 d . . .
H20 H 1.1242 1.0377 0.1309 0.045 Uiso 1 1 calc R . .
C7 C 0.9168(6) 0.3809(6) 0.5342(2) 0.0528(12) Uani 1 1 d . . .
H7A H 0.9916 0.4853 0.5291 0.079 Uiso 1 1 calc R . .
H7B H 0.9703 0.2949 0.5664 0.079 Uiso 1 1 calc R . .
H7C H 0.8055 0.4183 0.5534 0.079 Uiso 1 1 calc R . .
C15 C 0.6714(7) 0.2338(5) 0.0857(2) 0.0552(13) Uani 1 1 d . . .
H15A H 0.7840 0.1783 0.0930 0.083 Uiso 1 1 calc R . .
H15B H 0.5975 0.1525 0.0588 0.083 Uiso 1 1 calc R . .
H15C H 0.6185 0.2588 0.1317 0.083 Uiso 1 1 calc R . .
C16 C 0.7559(6) 0.8464(5) -0.0645(2) 0.0502(12) Uani 1 1 d . . .
H16A H 0.7051 0.9424 -0.0363 0.075 Uiso 1 1 calc R . .
H16B H 0.6930 0.8350 -0.1092 0.075 Uiso 1 1 calc R . .
H16C H 0.8765 0.8742 -0.0743 0.075 Uiso 1 1 calc R . .
O8 O 1.4470(4) 0.9781(3) 0.29617(14) 0.0516(8) Uani 1 1 d . . .
O7 O 1.3270(4) 0.7494(3) 0.18395(13) 0.0417(7) Uani 1 1 d . . .
C23 C 1.3377(6) 1.0388(5) 0.2413(2) 0.0434(11) Uani 1 1 d . . .
H23A H 1.4077 1.0852 0.2016 0.052 Uiso 1 1 calc R . .
H23B H 1.2643 1.1370 0.2589 0.052 Uiso 1 1 calc R . .
C22 C 1.4297(6) 0.7988(6) 0.1243(2) 0.0532(12) Uani 1 1 d . . .
H22A H 1.3599 0.8681 0.0911 0.080 Uiso 1 1 calc R . .
H22B H 1.4723 0.6910 0.1009 0.080 Uiso 1 1 calc R . .
H22C H 1.5272 0.8712 0.1403 0.080 Uiso 1 1 calc R . .
C24 C 1.5419(6) 1.1175(6) 0.3272(2) 0.0607(13) Uani 1 1 d . . .
H24A H 1.6209 1.1679 0.2921 0.091 Uiso 1 1 calc R . .
H24B H 1.6078 1.0710 0.3673 0.091 Uiso 1 1 calc R . .
H24C H 1.4632 1.2106 0.3437 0.091 Uiso 1 1 calc R . .

loop_
_atom_site_aniso_label
_atom_site_aniso_U_11
_atom_site_aniso_U_22
_atom_site_aniso_U_33
_atom_site_aniso_U_23
_atom_site_aniso_U_13
_atom_site_aniso_U_12
O1 0.061(2) 0.0335(15) 0.0380(16) 0.0084(13) -0.0009(14) -0.0013(14)
O3 0.055(2) 0.0297(15) 0.0453(16) -0.0020(14) -0.0020(14) -0.0077(15)
O2 0.052(2) 0.0443(17) 0.0458(16) 0.0026(14) 0.0100(15) -0.0011(16)
O4 0.061(2) 0.0354(15) 0.0356(16) 0.0016(12) -0.0036(14) -0.0016(13)
O6 0.0523(18) 0.0275(14) 0.0441(15) 0.0015(12) 0.0002(13) 0.0070(14)
C11 0.040(3) 0.027(2) 0.039(2) -0.0052(18) -0.001(2) -0.0021(18)
C13 0.047(3) 0.029(2) 0.037(2) 0.0043(18) 0.006(2) 0.000(2)
C9 0.044(3) 0.026(2) 0.035(2) 0.0020(18) 0.0005(19) 0.0033(19)
C10 0.048(3) 0.027(2) 0.035(2) 0.0024(18) 0.008(2) 0.000(2)
C5 0.043(3) 0.037(2) 0.045(2) 0.002(2) 0.001(2) 0.000(2)
C17 0.041(3) 0.025(2) 0.039(2) -0.0017(18) -0.001(2) -0.001(2)
C12 0.047(3) 0.031(2) 0.035(2) -0.0023(19) -0.002(2) 0.003(2)
O5 0.059(2) 0.0311(14) 0.0486(17) 0.0012(13) -0.0008(15) 0.0039(14)
C1 0.050(3) 0.025(2) 0.034(2) -0.0013(17) -0.003(2) 0.000(2)
C18 0.048(3) 0.027(2) 0.037(2) 0.0011(18) -0.007(2) -0.0004(19)
C3 0.050(3) 0.027(2) 0.032(2) 0.0009(18) -0.007(2) -0.002(2)
C4 0.049(3) 0.029(2) 0.036(2) 0.0012(19) 0.003(2) -0.002(2)
C6 0.056(3) 0.032(2) 0.035(2) 0.0016(19) -0.009(2) 0.004(2)
C14 0.043(3) 0.026(2) 0.036(2) -0.0017(19) 0.006(2) 0.0022(19)
C2 0.038(3) 0.0272(19) 0.037(2) -0.0002(18) -0.001(2) 0.0017(19)
C21 0.055(3) 0.024(2) 0.041(2) 0.0001(18) 0.004(2) 0.001(2)
C8 0.059(4) 0.055(3) 0.064(3) -0.002(2) 0.014(3) 0.004(3)
C19 0.067(3) 0.031(2) 0.038(2) -0.0047(19) 0.001(2) 0.003(2)
C20 0.047(3) 0.029(2) 0.036(2) -0.0007(18) 0.004(2) -0.002(2)
C7 0.069(3) 0.050(3) 0.040(2) 0.006(2) -0.010(2) -0.001(2)
C15 0.068(4) 0.029(2) 0.069(3) 0.004(2) -0.009(3) -0.011(2)
C16 0.066(3) 0.042(3) 0.043(2) 0.008(2) -0.011(2) -0.003(2)
O8 0.062(2) 0.0351(15) 0.0580(18) -0.0006(14) -0.0186(16) -0.0055(15)
O7 0.0473(19) 0.0318(15) 0.0460(17) -0.0001(13) 0.0029(15) -0.0037(14)
C23 0.051(3) 0.034(2) 0.046(2) 0.0009(19) 0.001(2) -0.001(2)
C22 0.066(3) 0.047(3) 0.047(3) -0.002(2) 0.010(2) 0.000(2)
C24 0.062(4) 0.046(3) 0.073(3) -0.010(2) -0.016(3) -0.007(3)

loop_
_atom_type_symbol
_atom_type_description
_atom_type_scat_dispersion_real
_atom_type_scat_dispersion_imag
_atom_type_scat_source
C C 0.0033 0.0016 'International Tables Vol C Tables 4.2.6.8 and 6.1.1.4'
H H 0.0000 0.0000 'International Tables Vol C Tables 4.2.6.8 and 6.1.1.4'
O O 0.0106 0.0060 'International Tables Vol C Tables 4.2.6.8 and 6.1.1.4'

loop_
_geom_angle_atom_site_label_1
_geom_angle_atom_site_label_2
_geom_angle_atom_site_label_3
_geom_angle
_geom_angle_site_symmetry_1
_geom_angle_site_symmetry_3
C3 O1 C7 114.2(3) . .
C11 O3 C15 116.0(3) . .
C4 O2 C8 117.6(3) . .
C12 O4 C16 117.2(3) . .
C10 C11 O3 124.3(3) . .
C10 C11 C12 120.5(3) . .
O3 C11 C12 115.2(3) . .
C12 C13 C14 121.0(4) . .
C12 C13 H13 119.5 . .
C14 C13 H13 119.5 . .
C14 C9 C10 118.8(3) . .
C14 C9 C17 121.8(3) . .
C10 C9 C17 119.3(3) . .
C11 C10 C9 120.5(3) . .
C11 C10 H10 119.7 . .
C9 C10 H10 119.7 . .
C4 C5 C6 119.4(4) . .
C4 C5 H5 120.3 . .
C6 C5 H5 120.3 . .
O6 C17 C1 105.6(3) . .
O6 C17 C9 108.7(3) . .
C1 C17 C9 113.5(3) . .
O6 C17 C18 107.9(3) . .
C1 C17 C18 110.3(3) . .
C9 C17 C18 110.4(3) . .
O4 C12 C13 124.4(3) . .
O4 C12 C11 116.7(3) . .
C13 C12 C11 118.8(3) . .
C20 O5 C19 107.0(3) . .
C2 C1 C6 117.3(4) . .
C2 C1 C17 120.0(4) . .
C6 C1 C17 122.5(3) . .
C19 C18 C21 99.2(3) . .
C19 C18 C17 114.1(3) . .
C21 C18 C17 111.3(3) . .
C19 C18 H18 110.6 . .
C21 C18 H18 110.6 . .
C17 C18 H18 110.6 . .
C2 C3 O1 118.8(4) . .
C2 C3 C4 119.9(3) . .
O1 C3 C4 121.2(4) . .
O2 C4 C5 125.1(4) . .
O2 C4 C3 115.5(3) . .
C5 C4 C3 119.4(4) . .
C1 C6 C5 122.1(4) . .
C1 C6 H6 119.0 . .
C5 C6 H6 119.0 . .
C9 C14 C13 120.3(3) . .
C9 C14 C20 119.2(3) . .
C13 C14 C20 120.5(3) . .
C3 C2 C1 122.0(4) . .
C3 C2 H2 119.0 . .
C1 C2 H2 119.0 . .
O7 C21 C23 111.6(3) . .
O7 C21 C20 113.7(3) . .
C23 C21 C20 111.3(3) . .
O7 C21 C18 109.3(3) . .
C23 C21 C18 112.7(3) . .
C20 C21 C18 97.4(3) . .
O2 C8 H8A 109.5 . .
O2 C8 H8B 109.5 . .
H8A C8 H8B 109.5 . .
O2 C8 H8C 109.5 . .
H8A C8 H8C 109.5 . .
H8B C8 H8C 109.5 . .
O5 C19 C18 106.8(3) . .
O5 C19 H19A 110.4 . .
C18 C19 H19A 110.4 . .
O5 C19 H19B 110.4 . .
C18 C19 H19B 110.4 . .
H19A C19 H19B 108.6 . .
O5 C20 C14 110.0(3) . .
O5 C20 C21 102.8(3) . .
C14 C20 C21 110.7(3) . .
O5 C20 H20 111.0 . .
C14 C20 H20 111.0 . .
C21 C20 H20 111.0 . .
O1 C7 H7A 109.5 . .
O1 C7 H7B 109.5 . .
H7A C7 H7B 109.5 . .
O1 C7 H7C 109.5 . .
H7A C7 H7C 109.5 . .
H7B C7 H7C 109.5 . .
O3 C15 H15A 109.5 . .
O3 C15 H15B 109.5 . .
H15A C15 H15B 109.5 . .
O3 C15 H15C 109.5 . .
H15A C15 H15C 109.5 . .
H15B C15 H15C 109.5 . .
O4 C16 H16A 109.5 . .
O4 C16 H16B 109.5 . .
H16A C16 H16B 109.5 . .
O4 C16 H16C 109.5 . .
H16A C16 H16C 109.5 . .
H16B C16 H16C 109.5 . .
C24 O8 C23 112.5(3) . .
C21 O7 C22 116.6(3) . .
O8 C23 C21 109.8(3) . .
O8 C23 H23A 109.7 . .
C21 C23 H23A 109.7 . .
O8 C23 H23B 109.7 . .
C21 C23 H23B 109.7 . .
H23A C23 H23B 108.2 . .
O7 C22 H22A 109.5 . .
O7 C22 H22B 109.5 . .
H22A C22 H22B 109.5 . .
O7 C22 H22C 109.5 . .
H22A C22 H22C 109.5 . .
H22B C22 H22C 109.5 . .
O8 C24 H24A 109.5 . .
O8 C24 H24B 109.5 . .
H24A C24 H24B 109.5 . .
O8 C24 H24C 109.5 . .
H24A C24 H24C 109.5 . .
H24B C24 H24C 109.5 . .

loop_
_geom_bond_atom_site_label_1
_geom_bond_atom_site_label_2
_geom_bond_distance
_geom_bond_site_symmetry_2
O1 C3 1.384(4) .
O1 C7 1.428(4) .
O3 C11 1.384(4) .
O3 C15 1.421(4) .
O2 C4 1.369(4) .
O2 C8 1.423(5) .
O4 C12 1.377(4) .
O4 C16 1.427(4) .
O6 C17 1.451(5) .
C11 C10 1.380(5) .
C11 C12 1.390(5) .
C13 C12 1.384(5) .
C13 C14 1.392(5) .
C13 H13 0.9500 .
C9 C14 1.379(5) .
C9 C10 1.405(5) .
C9 C17 1.525(5) .
C10 H10 0.9500 .
C5 C4 1.382(5) .
C5 C6 1.395(6) .
C5 H5 0.9500 .
C17 C1 1.523(6) .
C17 C18 1.551(5) .
O5 C20 1.443(5) .
O5 C19 1.452(4) .
C1 C2 1.385(5) .
C1 C6 1.389(6) .
C18 C19 1.530(5) .
C18 C21 1.548(5) .
C18 H18 1.0000 .
C3 C2 1.379(5) .
C3 C4 1.397(5) .
C6 H6 0.9500 .
C14 C20 1.502(5) .
C2 H2 0.9500 .
C21 O7 1.430(4) .
C21 C23 1.503(5) .
C21 C20 1.539(6) .
C8 H8A 0.9800 .
C8 H8B 0.9800 .
C8 H8C 0.9800 .
C19 H19A 0.9900 .
C19 H19B 0.9900 .
C20 H20 1.0000 .
C7 H7A 0.9800 .
C7 H7B 0.9800 .
C7 H7C 0.9800 .
C15 H15A 0.9800 .
C15 H15B 0.9800 .
C15 H15C 0.9800 .
C16 H16A 0.9800 .
C16 H16B 0.9800 .
C16 H16C 0.9800 .
O8 C24 1.407(5) .
O8 C23 1.418(5) .
O7 C22 1.431(4) .
C23 H23A 0.9900 .
C23 H23B 0.9900 .
C22 H22A 0.9800 .
C22 H22B 0.9800 .
C22 H22C 0.9800 .
C24 H24A 0.9800 .
C24 H24B 0.9800 .
C24 H24C 0.9800 .
